data_1560080
loop_
_publ_author_name
'Li, Hui'
'Li, Huanhuan'
'Gu, Jie'
'He, Fei'
'Peng, Hao'
'Tao, Ye'
'Tian, Dan'
'Yang, Qingqing'
'Li, Ping'
'Zheng, Chao'
'Huang, Wei'
'Chen, Runfeng'

_publ_section_title
;
 Fluorine-induced aggregate-interlocking for color-tunable organic
 afterglow with a simultaneously improved efficiency and lifetime
;
_journal_issue 10
_journal_name_full 'Chemical Science'
_journal_page_first 3580
_journal_page_last 3586
_journal_paper_doi 10.1039/D0SC06025A
_journal_volume 12
_journal_year 2021
_chemical_formula_moiety 'C19 H12 F N O'
_chemical_formula_sum 'C19 H12 F N O'
_chemical_formula_weight 289.30
_space_group_crystal_system monoclinic
_space_group_IT_number 14
_space_group_name_Hall '-P 2yn'
_space_group_name_H-M_alt 'P 1 21/n 1'
_atom_sites_solution_hydrogens difmap
_atom_sites_solution_primary dual
_audit_creation_date 2018-11-20
_audit_creation_method
;
Olex2 1.2
(compiled 2018.05.29 svn.r3508 for OlexSys, GUI svn.r5506)
;
_audit_update_record
;
2020-01-06 deposited with the CCDC.	2021-01-08 downloaded from the CCDC.
;
_cell_angle_alpha 90
_cell_angle_beta 107.996(5)
_cell_angle_gamma 90
_cell_formula_units_Z 4
_cell_length_a 14.608(3)
_cell_length_b 5.4287(11)
_cell_length_c 18.371(4)
_cell_measurement_reflns_used 2041
_cell_measurement_temperature 293(2)
_cell_measurement_theta_max 31.737
_cell_measurement_theta_min 1.746
_cell_volume 1385.6(5)
_computing_molecular_graphics 'Olex2 (Dolomanov et al., 2009)'
_computing_publication_material 'Olex2 (Dolomanov et al., 2009)'
_computing_structure_refinement 'ShelXL (Sheldrick, 2015)'
_computing_structure_solution 'ShelXT (Sheldrick, 2015)'
_diffrn_ambient_temperature 293.57
_diffrn_measured_fraction_theta_full 1.000
_diffrn_measured_fraction_theta_max 1.000
_diffrn_measurement_device_type CCD?area?detector
_diffrn_measurement_method CCD?area?detector
_diffrn_radiation_type MoK\a
_diffrn_radiation_wavelength 0.71073
_diffrn_reflns_av_R_equivalents 0.0670
_diffrn_reflns_av_unetI/netI 0.0685
_diffrn_reflns_Laue_measured_fraction_full 1.000
_diffrn_reflns_Laue_measured_fraction_max 1.000
_diffrn_reflns_limit_h_max 19
_diffrn_reflns_limit_h_min -19
_diffrn_reflns_limit_k_max 7
_diffrn_reflns_limit_k_min -7
_diffrn_reflns_limit_l_max 24
_diffrn_reflns_limit_l_min -19
_diffrn_reflns_number 11920
_diffrn_reflns_point_group_measured_fraction_full 1.000
_diffrn_reflns_point_group_measured_fraction_max 1.000
_diffrn_reflns_theta_full 25.242
_diffrn_reflns_theta_max 28.206
_diffrn_reflns_theta_min 1.566
_exptl_absorpt_coefficient_mu 0.095
_exptl_crystal_density_diffrn 1.387
_exptl_crystal_description needle
_exptl_crystal_F_000 600
_refine_diff_density_max 0.169
_refine_diff_density_min -0.267
_refine_diff_density_rms 0.057
_refine_ls_extinction_method none
_refine_ls_goodness_of_fit_ref 1.035
_refine_ls_hydrogen_treatment refall
_refine_ls_matrix_type full
_refine_ls_number_parameters 247
_refine_ls_number_reflns 3415
_refine_ls_number_restraints 0
_refine_ls_restrained_S_all 1.035
_refine_ls_R_factor_all 0.1343
_refine_ls_R_factor_gt 0.0551
_refine_ls_shift/su_max 0.000
_refine_ls_shift/su_mean 0.000
_refine_ls_structure_factor_coef Fsqd
_refine_ls_weighting_details 'w=1/[\s^2^(Fo^2^)+(0.0781P)^2^] where P=(Fo^2^+2Fc^2^)/3'
_refine_ls_weighting_scheme calc
_refine_ls_wR_factor_gt 0.1186
_refine_ls_wR_factor_ref 0.1624
_reflns_Friedel_coverage 0.000
_reflns_number_gt 1755
_reflns_number_total 3415
_reflns_threshold_expression 'I > 2\s(I)'
_cod_data_source_file d0sc06025a2.cif
_cod_data_source_block 1111
_cod_depositor_comments 'Adding full bibliography for 1560078--1560081.cif.'
_cod_original_cell_volume 1385.5(5)
_cod_database_code 1560080
_shelx_shelxl_version_number 2014/7
_shelx_space_group_comment
;
The symmetry employed for this shelxl refinement is uniquely defined
by the following loop, which should always be used as a source of
symmetry information in preference to the above space-group names.
They are only intended as comments.
;
_olex2_refinement_description
;
;
_olex2_submission_special_instructions 'No special instructions were received'

loop_
_space_group_symop_operation_xyz
'x, y, z'
'-x+1/2, y+1/2, -z+1/2'
'-x, -y, -z'
'x-1/2, -y-1/2, z-1/2'

loop_
_atom_site_label
_atom_site_type_symbol
_atom_site_fract_x
_atom_site_fract_y
_atom_site_fract_z
_atom_site_U_iso_or_equiv
_atom_site_adp_type
_atom_site_occupancy
_atom_site_site_symmetry_order
_atom_site_calc_flag
_atom_site_refinement_flags_posn
_atom_site_refinement_flags_adp
_atom_site_refinement_flags_occupancy
_atom_site_disorder_assembly
_atom_site_disorder_group
F1 F 0.12207(10) 0.6115(3) 0.50446(8) 0.0783(5) Uani 1 1 d . . . . .
O1 O 0.53512(12) 0.6541(3) 0.57932(10) 0.0621(5) Uani 1 1 d . . . . .
N003 N 0.47683(12) 0.5455(3) 0.67580(10) 0.0410(5) Uani 1 1 d . . . . .
C12 C 0.42964(14) 0.6093(4) 0.73012(11) 0.0373(5) Uani 1 1 d . . . . .
C7 C 0.46093(14) 0.4466(4) 0.79220(12) 0.0394(5) Uani 1 1 d . . . . .
C1 C 0.54185(14) 0.3502(4) 0.70708(12) 0.0397(5) Uani 1 1 d . . . . .
C6 C 0.53086(14) 0.2828(4) 0.77706(12) 0.0399(5) Uani 1 1 d . . . . .
C14 C 0.37378(16) 0.7654(4) 0.56209(12) 0.0451(6) Uani 1 1 d . . . . .
C11 C 0.36831(16) 0.8024(4) 0.73134(14) 0.0450(6) Uani 1 1 d . . . . .
C15 C 0.28909(16) 0.6419(5) 0.55757(13) 0.0471(6) Uani 1 1 d . . . . .
C13 C 0.46874(16) 0.6578(4) 0.60599(13) 0.0455(6) Uani 1 1 d . . . . .
C8 C 0.42735(17) 0.4722(5) 0.85446(14) 0.0516(6) Uani 1 1 d . . . . .
C5 C 0.58362(17) 0.0858(5) 0.81800(15) 0.0500(6) Uani 1 1 d . . . . .
C2 C 0.60384(16) 0.2247(5) 0.67598(15) 0.0498(6) Uani 1 1 d . . . . .
C10 C 0.33668(17) 0.8260(5) 0.79433(14) 0.0517(6) Uani 1 1 d . . . . .
C16 C 0.20503(16) 0.7338(5) 0.50978(13) 0.0543(7) Uani 1 1 d . . . . .
C19 C 0.3718(2) 0.9776(5) 0.51920(14) 0.0534(6) Uani 1 1 d . . . . .
C4 C 0.64600(18) -0.0376(5) 0.78776(16) 0.0558(7) Uani 1 1 d . . . . .
C9 C 0.36506(18) 0.6625(5) 0.85497(15) 0.0557(7) Uani 1 1 d . . . . .
C3 C 0.65588(18) 0.0311(5) 0.71769(16) 0.0550(7) Uani 1 1 d . . . . .
C17 C 0.2004(2) 0.9419(6) 0.46644(14) 0.0627(8) Uani 1 1 d . . . . .
C18 C 0.2846(2) 1.0632(6) 0.47183(15) 0.0616(8) Uani 1 1 d . . . . .
H15 H 0.2891(15) 0.493(5) 0.5876(13) 0.052(7) Uiso 1 1 d . . . . .
H8 H 0.4488(18) 0.360(5) 0.8971(15) 0.062(7) Uiso 1 1 d . . . . .
H10 H 0.2941(15) 0.968(4) 0.7963(12) 0.048(6) Uiso 1 1 d . . . . .
H9 H 0.3412(17) 0.676(4) 0.8970(15) 0.063(7) Uiso 1 1 d . . . . .
H4 H 0.6845(19) -0.174(5) 0.8184(16) 0.076(8) Uiso 1 1 d . . . . .
H11 H 0.3483(15) 0.921(4) 0.6906(13) 0.046(6) Uiso 1 1 d . . . . .
H19 H 0.4324(18) 1.064(5) 0.5228(14) 0.060(7) Uiso 1 1 d . . . . .
H18 H 0.2822(18) 1.205(5) 0.4454(16) 0.070(8) Uiso 1 1 d . . . . .
H2 H 0.6108(16) 0.267(4) 0.6264(15) 0.056(7) Uiso 1 1 d . . . . .
H3 H 0.6994(17) -0.062(5) 0.6974(14) 0.064(7) Uiso 1 1 d . . . . .
H5 H 0.5743(17) 0.044(5) 0.8662(16) 0.068(8) Uiso 1 1 d . . . . .
H17 H 0.134(2) 0.996(5) 0.4350(17) 0.084(9) Uiso 1 1 d . . . . .

loop_
_atom_site_aniso_label
_atom_site_aniso_U_11
_atom_site_aniso_U_22
_atom_site_aniso_U_33
_atom_site_aniso_U_23
_atom_site_aniso_U_13
_atom_site_aniso_U_12
F1 0.0548(9) 0.1099(14) 0.0625(10) -0.0048(9) 0.0068(7) -0.0116(9)
O1 0.0610(10) 0.0702(13) 0.0637(11) 0.0125(9) 0.0317(9) 0.0005(9)
N003 0.0408(9) 0.0434(11) 0.0386(10) 0.0030(8) 0.0120(8) 0.0014(9)
C12 0.0350(10) 0.0386(12) 0.0372(11) -0.0041(10) 0.0098(9) -0.0072(10)
C7 0.0369(11) 0.0402(12) 0.0392(12) -0.0018(10) 0.0088(9) -0.0047(10)
C1 0.0346(10) 0.0397(12) 0.0427(12) -0.0030(10) 0.0089(9) -0.0031(10)
C6 0.0373(11) 0.0384(13) 0.0410(12) -0.0033(10) 0.0074(9) -0.0061(10)
C14 0.0542(13) 0.0454(13) 0.0362(11) 0.0020(11) 0.0148(10) 0.0005(11)
C11 0.0435(12) 0.0427(15) 0.0451(13) -0.0015(11) 0.0080(10) -0.0008(11)
C15 0.0533(14) 0.0508(15) 0.0350(12) -0.0001(11) 0.0105(11) -0.0029(12)
C13 0.0492(12) 0.0432(14) 0.0455(13) 0.0004(11) 0.0167(11) -0.0074(11)
C8 0.0537(14) 0.0600(17) 0.0415(14) 0.0033(12) 0.0153(12) 0.0001(13)
C5 0.0500(13) 0.0477(15) 0.0486(15) 0.0037(12) 0.0098(12) 0.0006(12)
C2 0.0465(13) 0.0548(15) 0.0490(14) -0.0039(13) 0.0161(11) 0.0007(12)
C10 0.0509(13) 0.0521(16) 0.0549(15) -0.0083(12) 0.0203(12) 0.0051(12)
C16 0.0527(14) 0.0708(18) 0.0367(12) -0.0065(13) 0.0098(11) -0.0035(13)
C19 0.0696(17) 0.0493(15) 0.0450(14) 0.0043(12) 0.0229(13) 0.0017(14)
C4 0.0498(14) 0.0474(15) 0.0647(17) 0.0027(13) 0.0097(13) 0.0054(12)
C9 0.0602(15) 0.0656(18) 0.0475(15) -0.0040(13) 0.0257(13) 0.0023(14)
C3 0.0486(14) 0.0520(16) 0.0653(17) -0.0050(13) 0.0190(13) 0.0054(12)
C17 0.0662(18) 0.079(2) 0.0384(14) 0.0009(14) 0.0102(13) 0.0174(16)
C18 0.090(2) 0.0535(17) 0.0438(14) 0.0112(13) 0.0236(15) 0.0180(16)

loop_
_atom_type_symbol
_atom_type_description
_atom_type_scat_dispersion_real
_atom_type_scat_dispersion_imag
_atom_type_scat_source
C C 0.0033 0.0016 'International Tables Vol C Tables 4.2.6.8 and 6.1.1.4'
H H 0.0000 0.0000 'International Tables Vol C Tables 4.2.6.8 and 6.1.1.4'
F F 0.0171 0.0103 'International Tables Vol C Tables 4.2.6.8 and 6.1.1.4'
N N 0.0061 0.0033 'International Tables Vol C Tables 4.2.6.8 and 6.1.1.4'
O O 0.0106 0.0060 'International Tables Vol C Tables 4.2.6.8 and 6.1.1.4'

loop_
_geom_angle_atom_site_label_1
_geom_angle_atom_site_label_2
_geom_angle_atom_site_label_3
_geom_angle
_geom_angle_site_symmetry_1
_geom_angle_site_symmetry_3
_geom_angle_publ_flag
C12 N003 C1 107.87(17) . . ?
C13 N003 C12 128.26(18) . . ?
C13 N003 C1 123.75(18) . . ?
C7 C12 N003 108.10(18) . . ?
C11 C12 N003 130.82(19) . . ?
C11 C12 C7 120.9(2) . . ?
C12 C7 C6 107.65(18) . . ?
C8 C7 C12 119.9(2) . . ?
C8 C7 C6 132.3(2) . . ?
C6 C1 N003 108.41(18) . . ?
C2 C1 N003 129.7(2) . . ?
C2 C1 C6 121.8(2) . . ?
C1 C6 C7 107.83(18) . . ?
C1 C6 C5 119.8(2) . . ?
C5 C6 C7 132.4(2) . . ?
C15 C14 C13 120.4(2) . . ?
C15 C14 C19 120.3(2) . . ?
C19 C14 C13 118.9(2) . . ?
C12 C11 H11 122.5(13) . . ?
C10 C11 C12 118.1(2) . . ?
C10 C11 H11 119.4(13) . . ?
C14 C15 H15 121.4(13) . . ?
C16 C15 C14 118.1(2) . . ?
C16 C15 H15 120.5(13) . . ?
O1 C13 N003 120.9(2) . . ?
O1 C13 C14 120.9(2) . . ?
N003 C13 C14 118.03(19) . . ?
C7 C8 H8 119.9(15) . . ?
C9 C8 C7 119.0(2) . . ?
C9 C8 H8 121.1(15) . . ?
C6 C5 H5 117.8(15) . . ?
C4 C5 C6 118.6(2) . . ?
C4 C5 H5 123.6(15) . . ?
C1 C2 H2 122.5(14) . . ?
C3 C2 C1 117.5(2) . . ?
C3 C2 H2 120.0(14) . . ?
C11 C10 C9 121.4(2) . . ?
C11 C10 H10 118.5(13) . . ?
C9 C10 H10 120.0(13) . . ?
F1 C16 C15 118.2(2) . . ?
F1 C16 C17 118.5(2) . . ?
C15 C16 C17 123.2(3) . . ?
C14 C19 H19 119.6(15) . . ?
C18 C19 C14 119.3(3) . . ?
C18 C19 H19 121.1(15) . . ?
C5 C4 C3 120.9(3) . . ?
C5 C4 H4 117.6(15) . . ?
C3 C4 H4 121.5(15) . . ?
C8 C9 C10 120.6(2) . . ?
C8 C9 H9 118.5(15) . . ?
C10 C9 H9 120.9(15) . . ?
C2 C3 C4 121.4(3) . . ?
C2 C3 H3 119.7(15) . . ?
C4 C3 H3 118.9(15) . . ?
C16 C17 C18 118.1(3) . . ?
C16 C17 H17 116.0(17) . . ?
C18 C17 H17 125.8(17) . . ?
C19 C18 H18 120.0(17) . . ?
C17 C18 C19 121.0(3) . . ?
C17 C18 H18 118.9(16) . . ?

loop_
_geom_bond_atom_site_label_1
_geom_bond_atom_site_label_2
_geom_bond_distance
_geom_bond_site_symmetry_2
_geom_bond_publ_flag
F1 C16 1.359(3) . ?
O1 C13 1.214(3) . ?
N003 C12 1.420(3) . ?
N003 C1 1.421(3) . ?
N003 C13 1.392(3) . ?
C12 C7 1.403(3) . ?
C12 C11 1.384(3) . ?
C7 C6 1.444(3) . ?
C7 C8 1.384(3) . ?
C1 C6 1.393(3) . ?
C1 C2 1.389(3) . ?
C6 C5 1.395(3) . ?
C14 C15 1.387(3) . ?
C14 C13 1.491(3) . ?
C14 C19 1.391(3) . ?
C11 C10 1.378(3) . ?
C11 H11 0.96(2) . ?
C15 C16 1.364(3) . ?
C15 H15 0.98(2) . ?
C8 C9 1.379(4) . ?
C8 H8 0.97(3) . ?
C5 C4 1.379(4) . ?
C5 H5 0.96(3) . ?
C2 C3 1.382(3) . ?
C2 H2 0.98(2) . ?
C10 C9 1.384(4) . ?
C10 H10 1.00(2) . ?
C16 C17 1.372(4) . ?
C19 C18 1.382(4) . ?
C19 H19 0.99(2) . ?
C4 C3 1.390(4) . ?
C4 H4 0.99(3) . ?
C9 H9 0.94(3) . ?
C3 H3 0.97(3) . ?
C17 C18 1.372(4) . ?
C17 H17 1.01(3) . ?
C18 H18 0.90(3) . ?

loop_
_geom_torsion_atom_site_label_1
_geom_torsion_atom_site_label_2
_geom_torsion_atom_site_label_3
_geom_torsion_atom_site_label_4
_geom_torsion
_geom_torsion_site_symmetry_1
_geom_torsion_site_symmetry_2
_geom_torsion_site_symmetry_3
_geom_torsion_site_symmetry_4
_geom_torsion_publ_flag
F1 C16 C17 C18 -179.6(2) . . . . ?
N003 C12 C7 C6 1.6(2) . . . . ?
N003 C12 C7 C8 178.52(19) . . . . ?
N003 C12 C11 C10 -176.7(2) . . . . ?
N003 C1 C6 C7 -2.8(2) . . . . ?
N003 C1 C6 C5 176.96(18) . . . . ?
N003 C1 C2 C3 -176.5(2) . . . . ?
C12 N003 C1 C6 3.8(2) . . . . ?
C12 N003 C1 C2 179.8(2) . . . . ?
C12 N003 C13 O1 151.3(2) . . . . ?
C12 N003 C13 C14 -33.4(3) . . . . ?
C12 C7 C6 C1 0.8(2) . . . . ?
C12 C7 C6 C5 -179.0(2) . . . . ?
C12 C7 C8 C9 -1.5(3) . . . . ?
C12 C11 C10 C9 0.0(3) . . . . ?
C7 C12 C11 C10 -1.8(3) . . . . ?
C7 C6 C5 C4 179.9(2) . . . . ?
C7 C8 C9 C10 -0.2(4) . . . . ?
C1 N003 C12 C7 -3.3(2) . . . . ?
C1 N003 C12 C11 172.1(2) . . . . ?
C1 N003 C13 O1 -24.0(3) . . . . ?
C1 N003 C13 C14 151.3(2) . . . . ?
C1 C6 C5 C4 0.2(3) . . . . ?
C1 C2 C3 C4 0.6(4) . . . . ?
C6 C7 C8 C9 174.5(2) . . . . ?
C6 C1 C2 C3 -0.9(3) . . . . ?
C6 C5 C4 C3 -0.4(4) . . . . ?
C14 C15 C16 F1 179.2(2) . . . . ?
C14 C15 C16 C17 -0.2(4) . . . . ?
C14 C19 C18 C17 -0.1(4) . . . . ?
C11 C12 C7 C6 -174.36(18) . . . . ?
C11 C12 C7 C8 2.6(3) . . . . ?
C11 C10 C9 C8 1.0(4) . . . . ?
C15 C14 C13 O1 134.3(2) . . . . ?
C15 C14 C13 N003 -41.0(3) . . . . ?
C15 C14 C19 C18 -0.3(4) . . . . ?
C15 C16 C17 C18 -0.2(4) . . . . ?
C13 N003 C12 C7 -179.24(19) . . . . ?
C13 N003 C12 C11 -3.9(4) . . . . ?
C13 N003 C1 C6 179.97(18) . . . . ?
C13 N003 C1 C2 -4.0(3) . . . . ?
C13 C14 C15 C16 -172.7(2) . . . . ?
C13 C14 C19 C18 173.0(2) . . . . ?
C8 C7 C6 C1 -175.7(2) . . . . ?
C8 C7 C6 C5 4.6(4) . . . . ?
C5 C4 C3 C2 0.0(4) . . . . ?
C2 C1 C6 C7 -179.23(19) . . . . ?
C2 C1 C6 C5 0.5(3) . . . . ?
C16 C17 C18 C19 0.4(4) . . . . ?
C19 C14 C15 C16 0.5(3) . . . . ?
C19 C14 C13 O1 -39.0(3) . . . . ?
C19 C14 C13 N003 145.7(2) . . . . ?
